data_7030508
loop_
_publ_author_name
'Wawrzyniak, Piotr'
'Slawin, Alexandra M. Z.'
'Fuller, Amy L.'
'Woollins, J. Derek'
'Kilian, Petr'

_publ_section_title
;
 Phosphorus peri-bridged acenaphthenes: efficient syntheses,
 characterisation and quaternization reactions
;
_journal_coden_ASTM DTARAF
_journal_issue 38
_journal_name_full 'Dalton Transactions'
_journal_page_first 7883
_journal_page_last 7884
_journal_paper_doi 10.1039/b916166j
_journal_year 2009
_chemical_formula_moiety 'C30 H37 P'
_chemical_formula_sum 'C30 H37 P'
_chemical_formula_weight 428.57
_space_group_IT_number 2
_symmetry_cell_setting triclinic
_symmetry_space_group_name_Hall '-P 1'
_symmetry_space_group_name_H-M 'P -1'
_atom_sites_solution_hydrogens geom
_atom_sites_solution_primary direct
_atom_sites_solution_secondary difmap
_audit_creation_method SHELXL-97
_cell_angle_alpha 78.711(4)
_cell_angle_beta 87.112(4)
_cell_angle_gamma 85.654(4)
_cell_formula_units_Z 2
_cell_length_a 5.9256(6)
_cell_length_b 10.4535(10)
_cell_length_c 20.302(2)
_cell_measurement_reflns_used 17920
_cell_measurement_temperature 173(2)
_cell_measurement_theta_max 69.27
_cell_measurement_theta_min 1.96
_cell_volume 1228.9(2)
_computing_cell_refinement 'CrystalClear (Rigaku Corp., 2004)'
_computing_data_collection 'CrystalClear (Rigaku Corp., 2004)'
_computing_data_reduction 'CrystalClear (Rigaku Corp., 2004)'
_computing_molecular_graphics 'Bruker SHELXTL'
_computing_publication_material 'Bruker SHELXTL'
_computing_structure_refinement 'SHELXL-97 (Sheldrick, 1997)'
_computing_structure_solution 'SHELXS-97 (Sheldrick, 1990)'
_diffrn_ambient_temperature 173(2)
_diffrn_measured_fraction_theta_full 0.921
_diffrn_measured_fraction_theta_max 0.909
_diffrn_measurement_device_type CCD
_diffrn_measurement_method '\w scans'
_diffrn_radiation_monochromator confocal
_diffrn_radiation_source 'rotating anode'
_diffrn_radiation_type CuK\a
_diffrn_radiation_wavelength 1.54178
_diffrn_reflns_av_R_equivalents 0.0535
_diffrn_reflns_av_sigmaI/netI 0.0280
_diffrn_reflns_limit_h_max 7
_diffrn_reflns_limit_h_min -7
_diffrn_reflns_limit_k_max 12
_diffrn_reflns_limit_k_min -12
_diffrn_reflns_limit_l_max 24
_diffrn_reflns_limit_l_min -24
_diffrn_reflns_number 15542
_diffrn_reflns_theta_full 67.00
_diffrn_reflns_theta_max 68.26
_diffrn_reflns_theta_min 4.32
_exptl_absorpt_coefficient_mu 1.074
_exptl_absorpt_correction_T_max 1.0000
_exptl_absorpt_correction_T_min 0.8823
_exptl_absorpt_correction_type multi-scan
_exptl_absorpt_process_details 'Jacobson, R. (1998) Private communication'
_exptl_crystal_colour colourless
_exptl_crystal_density_diffrn 1.158
_exptl_crystal_density_method 'not measured'
_exptl_crystal_description platelet
_exptl_crystal_F_000 464
_exptl_crystal_size_max 0.200
_exptl_crystal_size_mid 0.200
_exptl_crystal_size_min 0.010
_refine_diff_density_max 0.688
_refine_diff_density_min -0.231
_refine_diff_density_rms 0.063
_refine_ls_extinction_method none
_refine_ls_goodness_of_fit_ref 1.044
_refine_ls_hydrogen_treatment constr
_refine_ls_matrix_type full
_refine_ls_number_parameters 281
_refine_ls_number_reflns 4080
_refine_ls_number_restraints 0
_refine_ls_restrained_S_all 1.044
_refine_ls_R_factor_all 0.0781
_refine_ls_R_factor_gt 0.0739
_refine_ls_shift/su_max 0.001
_refine_ls_shift/su_mean 0.000
_refine_ls_structure_factor_coef Fsqd
_refine_ls_weighting_details 'calc w=1/[\s^2^(Fo^2^)+(0.0951P)^2^+1.5157P] where P=(Fo^2^+2Fc^2^)/3'
_refine_ls_weighting_scheme calc
_refine_ls_wR_factor_gt 0.1832
_refine_ls_wR_factor_ref 0.1869
_reflns_number_gt 3809
_reflns_number_total 4080
_reflns_threshold_expression >2sigma(I)
_cod_duplicate_entry 7002331
_cod_data_source_file b916166j.txt
_cod_data_source_block 5
_cod_depositor_comments
;
The following automatic conversions were performed:

'_symmetry_cell_setting' value 'Triclinic' changed to 'triclinic'
according to
/usr/data/users/saulius/automatic-downloads/retrospective/RSC/lib/dictionaries/cif_core.dic
dictionary named 'cif_core.dic' version 2.4.2 from 2011-04-26.

Automatic conversion script
Id: cif_fix_values 2281 2013-09-26 08:29:07Z andrius 
;
_cod_original_sg_symbol_H-M P-1
_cod_database_code 7030508

loop_
_symmetry_equiv_pos_as_xyz
'x, y, z'
'-x, -y, -z'

loop_
_atom_site_label
_atom_site_type_symbol
_atom_site_fract_x
_atom_site_fract_y
_atom_site_fract_z
_atom_site_U_iso_or_equiv
_atom_site_adp_type
_atom_site_occupancy
_atom_site_symmetry_multiplicity
_atom_site_calc_flag
_atom_site_refinement_flags
P2 P 0.52668(13) 0.34018(7) 0.81085(4) 0.0328(2) Uani 1 1 d .
C1 C 0.2958(5) 0.3526(3) 0.87885(14) 0.0334(6) Uani 1 1 d .
C2 C 0.2224(6) 0.3740(3) 0.94181(15) 0.0372(7) Uani 1 1 d .
H2A H 0.2946 0.4344 0.9617 0.045 Uiso 1 1 calc R
C3 C 0.0383(6) 0.3058(3) 0.97720(15) 0.0391(7) Uani 1 1 d .
H3A H -0.0140 0.3254 1.0193 0.047 Uiso 1 1 calc R
C4 C -0.0663(5) 0.2118(3) 0.95195(14) 0.0364(7) Uani 1 1 d .
C5 C -0.0619(5) 0.0824(3) 0.86726(15) 0.0369(7) Uani 1 1 d .
C6 C 0.0454(6) 0.0507(3) 0.81006(16) 0.0414(7) Uani 1 1 d .
H6A H -0.0046 -0.0199 0.7926 0.050 Uiso 1 1 calc R
C7 C 0.2297(6) 0.1208(3) 0.77620(15) 0.0386(7) Uani 1 1 d .
H7A H 0.3049 0.0932 0.7384 0.046 Uiso 1 1 calc R
C8 C 0.2992(5) 0.2283(3) 0.79791(14) 0.0341(7) Uani 1 1 d .
C9 C 0.1863(5) 0.2582(3) 0.85513(14) 0.0340(7) Uani 1 1 d .
C10 C 0.0193(5) 0.1879(3) 0.89019(15) 0.0370(7) Uani 1 1 d .
C11 C -0.2490(6) 0.1162(3) 0.97397(16) 0.0436(8) Uani 1 1 d .
H11A H -0.3986 0.1637 0.9778 0.052 Uiso 1 1 calc R
H11B H -0.2149 0.0602 1.0181 0.052 Uiso 1 1 calc R
C12 C -0.2485(6) 0.0313(3) 0.91806(16) 0.0432(8) Uani 1 1 d .
H12A H -0.2156 -0.0624 0.9373 0.052 Uiso 1 1 calc R
H12B H -0.3969 0.0422 0.8966 0.052 Uiso 1 1 calc R
C13 C 0.4836(5) 0.4905(3) 0.74490(14) 0.0311(6) Uani 1 1 d .
C14 C 0.4549(5) 0.6168(3) 0.76217(14) 0.0323(6) Uani 1 1 d .
C15 C 0.3477(5) 0.7182(3) 0.71700(14) 0.0333(6) Uani 1 1 d .
H15A H 0.3166 0.8002 0.7302 0.040 Uiso 1 1 calc R
C16 C 0.2840(5) 0.7059(3) 0.65408(14) 0.0332(6) Uani 1 1 d .
C17 C 0.3533(5) 0.5879(3) 0.63439(14) 0.0346(7) Uani 1 1 d .
H17A H 0.3265 0.5794 0.5898 0.042 Uiso 1 1 calc R
C18 C 0.4597(5) 0.4821(3) 0.67672(14) 0.0321(6) Uani 1 1 d .
C19 C 0.5478(5) 0.6556(3) 0.82492(15) 0.0352(7) Uani 1 1 d .
C20 C 0.7054(6) 0.5521(3) 0.86709(16) 0.0418(7) Uani 1 1 d .
H20A H 0.7548 0.5860 0.9053 0.063 Uiso 1 1 calc R
H20B H 0.8378 0.5309 0.8393 0.063 Uiso 1 1 calc R
H20C H 0.6244 0.4731 0.8836 0.063 Uiso 1 1 calc R
C21 C 0.6956(6) 0.7726(3) 0.80073(19) 0.0503(9) Uani 1 1 d .
H21A H 0.7563 0.7990 0.8397 0.075 Uiso 1 1 calc R
H21B H 0.6032 0.8459 0.7755 0.075 Uiso 1 1 calc R
H21C H 0.8210 0.7470 0.7716 0.075 Uiso 1 1 calc R
C22 C 0.3525(6) 0.6990(3) 0.86954(16) 0.0435(8) Uani 1 1 d .
H22A H 0.4134 0.7235 0.9090 0.065 Uiso 1 1 calc R
H22B H 0.2536 0.6270 0.8842 0.065 Uiso 1 1 calc R
H22C H 0.2653 0.7744 0.8441 0.065 Uiso 1 1 calc R
C23 C 0.1594(5) 0.8167(3) 0.60513(15) 0.0374(7) Uani 1 1 d .
C24 C 0.0859(11) 0.9332(4) 0.6366(2) 0.0865(17) Uani 1 1 d .
H24A H 0.2191 0.9678 0.6517 0.130 Uiso 1 1 calc R
H24B H -0.0179 0.9064 0.6751 0.130 Uiso 1 1 calc R
H24C H 0.0089 1.0009 0.6034 0.130 Uiso 1 1 calc R
C25 C 0.3138(8) 0.8592(4) 0.5442(2) 0.0680(12) Uani 1 1 d .
H25A H 0.4506 0.8919 0.5584 0.102 Uiso 1 1 calc R
H25B H 0.2347 0.9286 0.5124 0.102 Uiso 1 1 calc R
H25C H 0.3561 0.7844 0.5226 0.102 Uiso 1 1 calc R
C26 C -0.0526(8) 0.7656(4) 0.5819(3) 0.0744(13) Uani 1 1 d .
H26A H -0.1546 0.7380 0.6208 0.112 Uiso 1 1 calc R
H26B H -0.0087 0.6909 0.5603 0.112 Uiso 1 1 calc R
H26C H -0.1302 0.8351 0.5497 0.112 Uiso 1 1 calc R
C27 C 0.5622(5) 0.3710(3) 0.64138(14) 0.0351(7) Uani 1 1 d .
C28 C 0.7149(6) 0.2645(3) 0.68417(16) 0.0426(8) Uani 1 1 d .
H28A H 0.8354 0.3051 0.7023 0.064 Uiso 1 1 calc R
H28B H 0.7823 0.2040 0.6562 0.064 Uiso 1 1 calc R
H28C H 0.6245 0.2163 0.7213 0.064 Uiso 1 1 calc R
C29 C 0.7176(6) 0.4336(3) 0.58267(17) 0.0460(8) Uani 1 1 d .
H29A H 0.8390 0.4746 0.6002 0.069 Uiso 1 1 calc R
H29B H 0.6291 0.4999 0.5516 0.069 Uiso 1 1 calc R
H29C H 0.7837 0.3660 0.5588 0.069 Uiso 1 1 calc R
C30 C 0.3731(6) 0.3063(3) 0.61263(16) 0.0417(7) Uani 1 1 d .
H30A H 0.4406 0.2364 0.5906 0.063 Uiso 1 1 calc R
H30B H 0.2899 0.3720 0.5798 0.063 Uiso 1 1 calc R
H30C H 0.2688 0.2694 0.6493 0.063 Uiso 1 1 calc R

loop_
_atom_site_aniso_label
_atom_site_aniso_U_11
_atom_site_aniso_U_22
_atom_site_aniso_U_33
_atom_site_aniso_U_23
_atom_site_aniso_U_13
_atom_site_aniso_U_12
P2 0.0397(4) 0.0261(4) 0.0320(4) -0.0048(3) -0.0050(3) 0.0013(3)
C1 0.0411(16) 0.0260(13) 0.0328(14) -0.0043(12) -0.0069(12) 0.0007(12)
C2 0.0516(18) 0.0295(14) 0.0314(15) -0.0073(12) -0.0083(13) 0.0006(13)
C3 0.0510(18) 0.0344(15) 0.0310(15) -0.0054(13) -0.0021(13) 0.0016(13)
C4 0.0424(16) 0.0310(14) 0.0324(15) 0.0009(12) -0.0040(12) 0.0030(12)
C5 0.0471(17) 0.0258(14) 0.0358(15) 0.0010(12) -0.0095(13) -0.0017(12)
C6 0.061(2) 0.0233(14) 0.0402(17) -0.0047(13) -0.0102(15) -0.0021(13)
C7 0.0546(19) 0.0268(14) 0.0348(15) -0.0075(12) -0.0031(13) 0.0008(13)
C8 0.0460(17) 0.0236(13) 0.0319(14) -0.0038(11) -0.0054(12) 0.0021(12)
C9 0.0418(16) 0.0281(14) 0.0318(14) -0.0056(12) -0.0042(12) 0.0002(12)
C10 0.0479(17) 0.0282(14) 0.0332(15) -0.0017(12) -0.0060(13) 0.0002(13)
C11 0.0468(18) 0.0387(16) 0.0413(17) 0.0018(14) -0.0025(14) -0.0012(14)
C12 0.0492(19) 0.0324(15) 0.0443(18) 0.0035(14) -0.0067(14) -0.0036(13)
C13 0.0325(14) 0.0272(13) 0.0334(14) -0.0053(12) -0.0035(11) -0.0001(11)
C14 0.0360(15) 0.0272(13) 0.0341(15) -0.0065(12) 0.0012(12) -0.0038(11)
C15 0.0402(16) 0.0261(13) 0.0336(15) -0.0066(12) 0.0021(12) -0.0019(12)
C16 0.0372(15) 0.0290(14) 0.0333(15) -0.0070(12) 0.0021(12) -0.0005(12)
C17 0.0445(17) 0.0306(14) 0.0293(14) -0.0070(12) -0.0029(12) -0.0014(12)
C18 0.0363(15) 0.0259(13) 0.0351(15) -0.0091(12) -0.0004(12) -0.0008(11)
C19 0.0441(17) 0.0284(14) 0.0349(15) -0.0085(12) -0.0045(12) -0.0064(12)
C20 0.0446(18) 0.0395(16) 0.0447(17) -0.0127(14) -0.0127(14) -0.0050(14)
C21 0.059(2) 0.0409(18) 0.054(2) -0.0098(16) -0.0075(17) -0.0161(16)
C22 0.057(2) 0.0404(17) 0.0347(16) -0.0111(13) -0.0049(14) 0.0016(15)
C23 0.0480(18) 0.0283(14) 0.0335(15) -0.0027(12) -0.0011(13) 0.0027(13)
C24 0.148(5) 0.053(2) 0.051(2) -0.0077(19) -0.015(3) 0.043(3)
C25 0.075(3) 0.065(2) 0.053(2) 0.0112(19) 0.007(2) 0.006(2)
C26 0.063(3) 0.056(2) 0.096(3) 0.010(2) -0.027(2) -0.002(2)
C27 0.0430(16) 0.0313(14) 0.0317(14) -0.0100(12) 0.0021(12) 0.0005(12)
C28 0.0485(18) 0.0355(16) 0.0433(17) -0.0122(14) 0.0038(14) 0.0092(14)
C29 0.054(2) 0.0407(17) 0.0435(18) -0.0114(14) 0.0097(15) -0.0016(15)
C30 0.0520(19) 0.0326(15) 0.0427(17) -0.0143(13) 0.0003(14) 0.0001(13)

loop_
_atom_type_symbol
_atom_type_description
_atom_type_scat_dispersion_real
_atom_type_scat_dispersion_imag
_atom_type_scat_source
C C 0.0181 0.0091 'International Tables Vol C Tables 4.2.6.8 and 6.1.1.4'
H H 0.0000 0.0000 'International Tables Vol C Tables 4.2.6.8 and 6.1.1.4'
P P 0.2955 0.4335 'International Tables Vol C Tables 4.2.6.8 and 6.1.1.4'

loop_
_geom_angle_atom_site_label_1
_geom_angle_atom_site_label_2
_geom_angle_atom_site_label_3
_geom_angle
C13 P2 C8 105.65(12)
C13 P2 C1 106.22(12)
C8 P2 C1 73.46(13)
C13 P2 C9 112.17(12)
C8 P2 C9 36.71(11)
C1 P2 C9 36.86(12)
C2 C1 C9 115.6(3)
C2 C1 P2 152.1(3)
C9 C1 P2 87.83(19)
C1 C2 C3 120.5(3)
C1 C2 H2A 119.8
C3 C2 H2A 119.8
C4 C3 C2 122.2(3)
C4 C3 H3A 118.9
C2 C3 H3A 118.9
C3 C4 C10 115.8(3)
C3 C4 C11 138.4(3)
C10 C4 C11 105.8(3)
C6 C5 C10 116.2(3)
C6 C5 C12 138.1(3)
C10 C5 C12 105.7(3)
C5 C6 C7 122.0(3)
C5 C6 H6A 119.0
C7 C6 H6A 119.0
C8 C7 C6 120.7(3)
C8 C7 H7A 119.7
C6 C7 H7A 119.7
C7 C8 C9 115.7(3)
C7 C8 P2 152.0(2)
C9 C8 P2 88.0(2)
C10 C9 C8 124.3(3)
C10 C9 C1 124.2(3)
C8 C9 C1 110.4(3)
C10 C9 P2 166.3(2)
C8 C9 P2 55.34(17)
C1 C9 P2 55.31(16)
C9 C10 C4 121.6(3)
C9 C10 C5 120.9(3)
C4 C10 C5 117.3(3)
C4 C11 C12 105.9(3)
C4 C11 H11A 110.6
C12 C11 H11A 110.6
C4 C11 H11B 110.6
C12 C11 H11B 110.6
H11A C11 H11B 108.7
C5 C12 C11 105.1(3)
C5 C12 H12A 110.7
C11 C12 H12A 110.7
C5 C12 H12B 110.7
C11 C12 H12B 110.7
H12A C12 H12B 108.8
C18 C13 C14 117.8(2)
C18 C13 P2 121.0(2)
C14 C13 P2 121.0(2)
C15 C14 C13 118.2(3)
C15 C14 C19 115.8(2)
C13 C14 C19 125.9(2)
C16 C15 C14 123.6(3)
C16 C15 H15A 118.2
C14 C15 H15A 118.2
C15 C16 C17 116.0(3)
C15 C16 C23 123.5(2)
C17 C16 C23 120.4(3)
C18 C17 C16 123.4(3)
C18 C17 H17A 118.3
C16 C17 H17A 118.3
C17 C18 C13 118.4(2)
C17 C18 C27 114.9(2)
C13 C18 C27 126.4(2)
C20 C19 C22 109.8(2)
C20 C19 C21 104.4(3)
C22 C19 C21 108.2(3)
C20 C19 C14 115.8(2)
C22 C19 C14 110.2(3)
C21 C19 C14 108.0(2)
C19 C20 H20A 109.5
C19 C20 H20B 109.5
H20A C20 H20B 109.5
C19 C20 H20C 109.5
H20A C20 H20C 109.5
H20B C20 H20C 109.5
C19 C21 H21A 109.5
C19 C21 H21B 109.5
H21A C21 H21B 109.5
C19 C21 H21C 109.5
H21A C21 H21C 109.5
H21B C21 H21C 109.5
C19 C22 H22A 109.5
C19 C22 H22B 109.5
H22A C22 H22B 109.5
C19 C22 H22C 109.5
H22A C22 H22C 109.5
H22B C22 H22C 109.5
C24 C23 C25 109.4(3)
C24 C23 C16 112.7(3)
C25 C23 C16 108.9(3)
C24 C23 C26 108.0(4)
C25 C23 C26 108.5(3)
C16 C23 C26 109.2(3)
C23 C24 H24A 109.5
C23 C24 H24B 109.5
H24A C24 H24B 109.5
C23 C24 H24C 109.5
H24A C24 H24C 109.5
H24B C24 H24C 109.5
C23 C25 H25A 109.5
C23 C25 H25B 109.5
H25A C25 H25B 109.5
C23 C25 H25C 109.5
H25A C25 H25C 109.5
H25B C25 H25C 109.5
C23 C26 H26A 109.5
C23 C26 H26B 109.5
H26A C26 H26B 109.5
C23 C26 H26C 109.5
H26A C26 H26C 109.5
H26B C26 H26C 109.5
C28 C27 C30 109.2(2)
C28 C27 C29 104.8(3)
C30 C27 C29 108.6(3)
C28 C27 C18 115.9(2)
C30 C27 C18 110.6(2)
C29 C27 C18 107.4(2)
C27 C28 H28A 109.5
C27 C28 H28B 109.5
H28A C28 H28B 109.5
C27 C28 H28C 109.5
H28A C28 H28C 109.5
H28B C28 H28C 109.5
C27 C29 H29A 109.5
C27 C29 H29B 109.5
H29A C29 H29B 109.5
C27 C29 H29C 109.5
H29A C29 H29C 109.5
H29B C29 H29C 109.5
C27 C30 H30A 109.5
C27 C30 H30B 109.5
H30A C30 H30B 109.5
C27 C30 H30C 109.5
H30A C30 H30C 109.5
H30B C30 H30C 109.5

loop_
_geom_bond_atom_site_label_1
_geom_bond_atom_site_label_2
_geom_bond_distance
P2 C13 1.865(3)
P2 C8 1.910(3)
P2 C1 1.910(3)
P2 C9 2.321(3)
C1 C2 1.384(4)
C1 C9 1.393(4)
C2 C3 1.433(5)
C2 H2A 0.9500
C3 C4 1.391(5)
C3 H3A 0.9500
C4 C10 1.390(4)
C4 C11 1.520(4)
C5 C6 1.381(5)
C5 C10 1.403(4)
C5 C12 1.527(4)
C6 C7 1.432(5)
C6 H6A 0.9500
C7 C8 1.381(4)
C7 H7A 0.9500
C8 C9 1.388(4)
C9 C10 1.364(4)
C11 C12 1.571(5)
C11 H11A 0.9900
C11 H11B 0.9900
C12 H12A 0.9900
C12 H12B 0.9900
C13 C18 1.419(4)
C13 C14 1.427(4)
C14 C15 1.394(4)
C14 C19 1.548(4)
C15 C16 1.382(4)
C15 H15A 0.9500
C16 C17 1.396(4)
C16 C23 1.539(4)
C17 C18 1.391(4)
C17 H17A 0.9500
C18 C27 1.552(4)
C19 C20 1.530(4)
C19 C22 1.530(4)
C19 C21 1.544(4)
C20 H20A 0.9800
C20 H20B 0.9800
C20 H20C 0.9800
C21 H21A 0.9800
C21 H21B 0.9800
C21 H21C 0.9800
C22 H22A 0.9800
C22 H22B 0.9800
C22 H22C 0.9800
C23 C24 1.508(5)
C23 C25 1.515(5)
C23 C26 1.532(5)
C24 H24A 0.9800
C24 H24B 0.9800
C24 H24C 0.9800
C25 H25A 0.9800
C25 H25B 0.9800
C25 H25C 0.9800
C26 H26A 0.9800
C26 H26B 0.9800
C26 H26C 0.9800
C27 C28 1.537(4)
C27 C30 1.546(5)
C27 C29 1.540(4)
C28 H28A 0.9800
C28 H28B 0.9800
C28 H28C 0.9800
C29 H29A 0.9800
C29 H29B 0.9800
C29 H29C 0.9800
C30 H30A 0.9800
C30 H30B 0.9800
C30 H30C 0.9800

loop_
_geom_torsion_atom_site_label_1
_geom_torsion_atom_site_label_2
_geom_torsion_atom_site_label_3
_geom_torsion_atom_site_label_4
_geom_torsion
C13 P2 C1 C2 -106.0(5)
C8 P2 C1 C2 152.0(5)
C9 P2 C1 C2 148.5(6)
C13 P2 C1 C9 105.49(18)
C8 P2 C1 C9 3.57(17)
C9 C1 C2 C3 -2.7(4)
P2 C1 C2 C3 -147.3(4)
C1 C2 C3 C4 3.2(4)
C2 C3 C4 C10 0.2(4)
C2 C3 C4 C11 175.9(3)
C10 C5 C6 C7 0.3(4)
C12 C5 C6 C7 -176.6(3)
C5 C6 C7 C8 -3.5(5)
C6 C7 C8 C9 2.7(4)
C6 C7 C8 P2 148.1(4)
C13 P2 C8 C7 104.5(5)
C1 P2 C8 C7 -152.8(5)
C9 P2 C8 C7 -149.2(6)
C13 P2 C8 C9 -106.26(18)
C1 P2 C8 C9 -3.58(17)
C7 C8 C9 C10 1.2(4)
P2 C8 C9 C10 -163.4(3)
C7 C8 C9 C1 169.6(3)
P2 C8 C9 C1 5.0(2)
C7 C8 C9 P2 164.6(3)
C2 C1 C9 C10 -0.9(4)
P2 C1 C9 C10 163.4(3)
C2 C1 C9 C8 -169.3(2)
P2 C1 C9 C8 -5.0(2)
C2 C1 C9 P2 -164.3(3)
C8 P2 C9 C10 93.2(10)
C1 P2 C9 C10 -92.5(10)
C13 P2 C9 C8 86.60(19)
C1 P2 C9 C8 174.3(3)
C13 P2 C9 C1 -87.67(19)
C8 P2 C9 C1 -174.3(3)
C8 C9 C10 C4 171.2(3)
C1 C9 C10 C4 4.3(5)
P2 C9 C10 C4 87.4(10)
C8 C9 C10 C5 -4.4(5)
C1 C9 C10 C5 -171.3(3)
P2 C9 C10 C5 -88.2(10)
C3 C4 C10 C9 -3.7(4)
C11 C4 C10 C9 179.2(3)
C3 C4 C10 C5 172.0(3)
C11 C4 C10 C5 -5.0(4)
C6 C5 C10 C9 3.5(4)
C12 C5 C10 C9 -178.7(3)
C6 C5 C10 C4 -172.3(3)
C12 C5 C10 C4 5.5(4)
C3 C4 C11 C12 -173.7(3)
C10 C4 C11 C12 2.3(3)
C6 C5 C12 C11 173.6(4)
C10 C5 C12 C11 -3.4(3)
C4 C11 C12 C5 0.7(3)
C8 P2 C13 C18 -48.9(3)
C1 P2 C13 C18 -125.8(2)
C9 P2 C13 C18 -87.2(2)
C8 P2 C13 C14 125.9(2)
C1 P2 C13 C14 49.0(3)
C9 P2 C13 C14 87.6(2)
C18 C13 C14 C15 16.9(4)
P2 C13 C14 C15 -158.0(2)
C18 C13 C14 C19 -158.4(3)
P2 C13 C14 C19 26.7(4)
C13 C14 C15 C16 -5.5(4)
C19 C14 C15 C16 170.3(3)
C14 C15 C16 C17 -6.2(4)
C14 C15 C16 C23 178.2(3)
C15 C16 C17 C18 6.5(4)
C23 C16 C17 C18 -177.7(3)
C16 C17 C18 C13 5.0(4)
C16 C17 C18 C27 -169.1(3)
C14 C13 C18 C17 -16.7(4)
P2 C13 C18 C17 158.2(2)
C14 C13 C18 C27 156.7(3)
P2 C13 C18 C27 -28.4(4)
C15 C14 C19 C20 -168.3(3)
C13 C14 C19 C20 7.1(4)
C15 C14 C19 C22 66.4(3)
C13 C14 C19 C22 -118.2(3)
C15 C14 C19 C21 -51.7(3)
C13 C14 C19 C21 123.7(3)
C15 C16 C23 C24 -7.9(5)
C17 C16 C23 C24 176.6(4)
C15 C16 C23 C25 113.7(4)
C17 C16 C23 C25 -61.7(4)
C15 C16 C23 C26 -127.9(4)
C17 C16 C23 C26 56.6(4)
C17 C18 C27 C28 169.9(3)
C13 C18 C27 C28 -3.6(4)
C17 C18 C27 C30 -65.1(3)
C13 C18 C27 C30 121.3(3)
C17 C18 C27 C29 53.2(3)
C13 C18 C27 C29 -120.4(3)
